data_7013111
loop_
_publ_author_name
'Stuart L. Bartley'
'Bazile, Jr., Mervin J.'
'Rodolphe Cl\'erac'
'Hanhua Zhao'
'Xiang Ouyang'
'Kim R. Dunbar'

_publ_section_title
;
 Structural, electronic and magnetic properties of metal--metal bonded
 dinuclear rhenium complexes bridged by organocyanide acceptor ligands
;
_journal_issue 14
_journal_name_full 'Dalton Trans.'
_journal_page_first 2937
_journal_page_last 2944
_journal_paper_doi 10.1039/b304509a
_journal_year 2003
_chemical_formula_sum 'C152 H172 Cl8 N4 O10 P8 Re4'
_chemical_formula_weight 3491.10
_chemical_name_systematic
;
?
;
_space_group_IT_number 2
_symmetry_cell_setting triclinic
_symmetry_space_group_name_Hall '-P 1'
_symmetry_space_group_name_H-M 'P -1'
_atom_sites_solution_hydrogens geom
_atom_sites_solution_primary direct
_atom_sites_solution_secondary difmap
_audit_creation_method SHELXL-97
_cell_angle_alpha 72.8220(10)
_cell_angle_beta 81.9380(10)
_cell_angle_gamma 75.7760(10)
_cell_formula_units_Z 1
_cell_length_a 12.1888(3)
_cell_length_b 14.2908(3)
_cell_length_c 23.3215(6)
_cell_measurement_temperature 173(2)
_cell_volume 3752.06(16)
_computing_cell_refinement 'Bruker SMART'
_computing_data_collection 'Bruker SMART'
_computing_data_reduction 'Bruker SHELXTL'
_computing_molecular_graphics 'Bruker SHELXTL'
_computing_publication_material 'Bruker SHELXTL'
_computing_structure_refinement 'SHELXL-97 (Sheldrick, 1997)'
_computing_structure_solution 'SHELXS-97 (Sheldrick, 1990)'
_diffrn_ambient_temperature 173(2)
_diffrn_measured_fraction_theta_full 0.986
_diffrn_measured_fraction_theta_max 0.986
_diffrn_measurement_device_type 'CCD area detector'
_diffrn_measurement_method 'phi and omega scans'
_diffrn_radiation_monochromator graphite
_diffrn_radiation_source 'fine-focus sealed tube'
_diffrn_radiation_type MoK\a
_diffrn_radiation_wavelength 0.71073
_diffrn_reflns_av_R_equivalents 0.0399
_diffrn_reflns_av_sigmaI/netI 0.0648
_diffrn_reflns_limit_h_max 14
_diffrn_reflns_limit_h_min -14
_diffrn_reflns_limit_k_max 16
_diffrn_reflns_limit_k_min -16
_diffrn_reflns_limit_l_max 27
_diffrn_reflns_limit_l_min -27
_diffrn_reflns_number 23479
_diffrn_reflns_theta_full 24.71
_diffrn_reflns_theta_max 24.71
_diffrn_reflns_theta_min 1.53
_exptl_absorpt_coefficient_mu 3.501
_exptl_absorpt_correction_T_max 1.00
_exptl_absorpt_correction_T_min 0.78
_exptl_absorpt_correction_type multi-scan
_exptl_absorpt_process_details SADABS
_exptl_crystal_colour 'dark green'
_exptl_crystal_density_diffrn 1.545
_exptl_crystal_density_method 'not measured'
_exptl_crystal_F_000 1748
_exptl_crystal_size_max 0.39
_exptl_crystal_size_mid 0.26
_exptl_crystal_size_min 0.09
_refine_diff_density_max 2.565
_refine_diff_density_min -1.002
_refine_diff_density_rms 0.132
_refine_ls_extinction_method none
_refine_ls_goodness_of_fit_ref 0.995
_refine_ls_hydrogen_treatment mixed
_refine_ls_matrix_type full
_refine_ls_number_parameters 888
_refine_ls_number_reflns 12635
_refine_ls_number_restraints 688
_refine_ls_restrained_S_all 0.979
_refine_ls_R_factor_all 0.0670
_refine_ls_R_factor_gt 0.0430
_refine_ls_shift/su_max 0.132
_refine_ls_shift/su_mean 0.004
_refine_ls_structure_factor_coef Fsqd
_refine_ls_weighting_details 'calc w=1/[\s^2^(Fo^2^)+(0.0571P)^2^+0.0000P] where P=(Fo^2^+2Fc^2^)/3'
_refine_ls_weighting_scheme calc
_refine_ls_wR_factor_gt 0.0972
_refine_ls_wR_factor_ref 0.1062
_reflns_number_gt 9396
_reflns_number_total 12635
_reflns_threshold_expression >2sigma(I)
_cod_data_source_file b304509a.txt
_cod_data_source_block sxo57m
_cod_depositor_comments
;
The following automatic conversions were performed:
'_symmetry_cell_setting' value 'Triclinic' changed to 'triclinic'
according to '/home/saulius/struct/CIF-dictionaries/cif_core.dic'
dictionary named 'cif_core.dic' version 2.4.1 from
2010-06-29.

'_exptl_absorpt_correction_type' value 'Multiscan' changed to
'multi-scan' according to
'/home/saulius/struct/CIF-dictionaries/cif_core.dic' dictionary named
'cif_core.dic' version 2.4.1 from 2010-06-29.

Automatic conversion script
Id: cif_fix_enum 1527 2010-12-29 10:47:43Z saulius 
;
_cod_original_sg_symbol_H-M P-1
_cod_database_code 7013111

loop_
_symmetry_equiv_pos_as_xyz
'x, y, z'
'-x, -y, -z'

loop_
_atom_site_label
_atom_site_type_symbol
_atom_site_fract_x
_atom_site_fract_y
_atom_site_fract_z
_atom_site_U_iso_or_equiv
_atom_site_adp_type
_atom_site_occupancy
_atom_site_symmetry_multiplicity
_atom_site_calc_flag
_atom_site_refinement_flags
_atom_site_disorder_assembly
_atom_site_disorder_group
Re1 Re 0.53795(2) 0.393095(18) 0.279977(11) 0.02893(9) Uani 1 1 d U . .
Re2 Re 0.67863(2) 0.418957(18) 0.325256(11) 0.02871(9) Uani 1 1 d U . .
P1 P 0.39340(16) 0.54812(13) 0.28805(8) 0.0354(4) Uani 1 1 d U . .
Cl1 Cl 0.38822(15) 0.36056(13) 0.22365(7) 0.0399(4) Uani 1 1 d U . .
Cl3 Cl 0.63913(17) 0.39345(12) 0.43056(7) 0.0418(4) Uani 1 1 d U . .
Cl2 Cl 0.43164(15) 0.32000(12) 0.36982(7) 0.0374(4) Uani 1 1 d U . .
P3 P 0.64861(16) 0.22889(12) 0.26387(8) 0.0347(4) Uani 1 1 d U . .
P2 P 0.59716(16) 0.59555(12) 0.32142(7) 0.0330(4) Uani 1 1 d U . .
Cl4 Cl 0.82360(15) 0.45740(13) 0.24876(8) 0.0417(4) Uani 1 1 d U . .
P4 P 0.79651(16) 0.24918(13) 0.34793(8) 0.0354(4) Uani 1 1 d U . .
N1 N 0.5939(5) 0.4582(4) 0.1935(3) 0.0328(14) Uani 1 1 d U . .
N2 N 0.7669(8) 0.6539(7) 0.0430(3) 0.096(3) Uani 1 1 d U . .
C1 C 0.6123(6) 0.4898(6) 0.1488(4) 0.0409(18) Uani 1 1 d U . .
C2 C 0.6268(7) 0.5354(6) 0.0830(3) 0.052(2) Uani 1 1 d U . .
C3 C 0.7053(8) 0.6011(7) 0.0619(3) 0.063(2) Uani 1 1 d U . .
C4 C 0.5628(7) 0.5177(5) 0.0406(3) 0.0459(19) Uani 1 1 d U . .
C5 C 0.4860(7) 0.4512(5) 0.0608(3) 0.050(2) Uani 1 1 d U . .
H5A H 0.4767 0.4184 0.1025 0.060 Uiso 1 1 calc R . .
C6 C 0.4263(7) 0.4345(6) 0.0213(3) 0.054(2) Uani 1 1 d U . .
H6A H 0.3763 0.3897 0.0357 0.064 Uiso 1 1 calc R . .
C7 C 0.4440(6) 0.6002(5) 0.3396(3) 0.0378(17) Uani 1 1 d U . .
H7A H 0.4305 0.5608 0.3817 0.045 Uiso 1 1 calc R . .
H7B H 0.4024 0.6704 0.3354 0.045 Uiso 1 1 calc R . .
C8 C 0.7966(6) 0.2074(5) 0.2806(3) 0.0400(17) Uani 1 1 d U . .
H8A H 0.8394 0.2457 0.2462 0.048 Uiso 1 1 calc R . .
H8B H 0.8329 0.1352 0.2880 0.048 Uiso 1 1 calc R . .
C9 C 0.2511(6) 0.5348(5) 0.3216(3) 0.0421(18) Uani 1 1 d U . .
C10 C 0.2189(7) 0.5297(6) 0.3818(4) 0.057(2) Uani 1 1 d U . .
H10A H 0.2717 0.5343 0.4067 0.069 Uiso 1 1 calc R . .
C11 C 0.1100(8) 0.5180(7) 0.4065(4) 0.071(3) Uani 1 1 d U . .
H11A H 0.0893 0.5140 0.4478 0.085 Uiso 1 1 calc R . .
C12 C 0.0328(8) 0.5122(7) 0.3702(5) 0.071(3) Uani 1 1 d U . .
H12A H -0.0414 0.5047 0.3865 0.086 Uiso 1 1 calc R . .
C13 C 0.0633(8) 0.5172(6) 0.3108(5) 0.070(3) Uani 1 1 d U . .
H13A H 0.0104 0.5131 0.2859 0.084 Uiso 1 1 calc R . .
C14 C 0.1720(7) 0.5285(6) 0.2871(4) 0.058(2) Uani 1 1 d U . .
H14A H 0.1921 0.5319 0.2458 0.069 Uiso 1 1 calc R . .
C15 C 0.3625(6) 0.6486(5) 0.2186(3) 0.0400(17) Uani 1 1 d U . .
C16 C 0.3353(7) 0.7498(6) 0.2190(4) 0.058(2) Uani 1 1 d U . .
H16A H 0.3373 0.7677 0.2549 0.069 Uiso 1 1 calc R . .
C17 C 0.3052(9) 0.8237(6) 0.1660(4) 0.075(3) Uani 1 1 d U . .
H17A H 0.2851 0.8922 0.1661 0.090 Uiso 1 1 calc R . .
C18 C 0.3041(9) 0.7991(7) 0.1134(4) 0.086(3) Uani 1 1 d U . .
H18A H 0.2861 0.8504 0.0773 0.103 Uiso 1 1 calc R . .
C19 C 0.3294(8) 0.6993(6) 0.1131(4) 0.064(3) Uani 1 1 d U . .
H19A H 0.3258 0.6819 0.0773 0.077 Uiso 1 1 calc R . .
C20 C 0.3599(7) 0.6250(5) 0.1654(3) 0.0456(19) Uani 1 1 d U . .
H20A H 0.3793 0.5567 0.1647 0.055 Uiso 1 1 calc R . .
C21 C 0.6075(6) 0.7051(5) 0.2571(3) 0.0391(17) Uani 1 1 d U . .
C22 C 0.5664(7) 0.8012(5) 0.2658(3) 0.052(2) Uani 1 1 d U . .
H22A H 0.5336 0.8084 0.3041 0.063 Uiso 1 1 calc R . .
C23 C 0.5738(8) 0.8847(6) 0.2188(4) 0.065(3) Uani 1 1 d U . .
H23A H 0.5455 0.9495 0.2248 0.078 Uiso 1 1 calc R . .
C24 C 0.6214(9) 0.8760(6) 0.1634(4) 0.073(3) Uani 1 1 d U . .
H24A H 0.6273 0.9346 0.1317 0.087 Uiso 1 1 calc R . .
C25 C 0.6613(8) 0.7817(6) 0.1530(4) 0.065(3) Uani 1 1 d U . .
H25A H 0.6925 0.7760 0.1142 0.077 Uiso 1 1 calc R . .
C26 C 0.6548(7) 0.6951(5) 0.2007(3) 0.0461(19) Uani 1 1 d U . .
H26A H 0.6825 0.6304 0.1944 0.055 Uiso 1 1 calc R . .
C27 C 0.6426(6) 0.6330(5) 0.3817(3) 0.0328(16) Uani 1 1 d U . .
C28 C 0.5731(7) 0.6443(5) 0.4325(3) 0.0449(19) Uani 1 1 d U . .
H28A H 0.4977 0.6347 0.4366 0.054 Uiso 1 1 calc R . .
C29 C 0.6135(8) 0.6697(6) 0.4779(3) 0.057(2) Uani 1 1 d U . .
H29A H 0.5657 0.6777 0.5127 0.068 Uiso 1 1 calc R . .
C30 C 0.7224(8) 0.6830(6) 0.4718(4) 0.056(2) Uani 1 1 d U . .
H30A H 0.7499 0.7007 0.5025 0.067 Uiso 1 1 calc R . .
C31 C 0.7924(7) 0.6710(6) 0.4215(4) 0.052(2) Uani 1 1 d U . .
H31A H 0.8682 0.6796 0.4178 0.063 Uiso 1 1 calc R . .
C32 C 0.7519(6) 0.6464(5) 0.3763(3) 0.0432(18) Uani 1 1 d U . .
H32A H 0.8000 0.6387 0.3415 0.052 Uiso 1 1 calc R . .
C33 C 0.6636(7) 0.2208(5) 0.1858(3) 0.0434(19) Uani 1 1 d U . .
C34 C 0.7429(8) 0.2651(7) 0.1436(3) 0.065(3) Uani 1 1 d U . .
H34A H 0.7898 0.2997 0.1550 0.078 Uiso 1 1 calc R . .
C35 C 0.7523(10) 0.2577(8) 0.0845(4) 0.090(4) Uani 1 1 d U . .
H35A H 0.8059 0.2872 0.0557 0.109 Uiso 1 1 calc R . .
C36 C 0.6833(12) 0.2073(9) 0.0680(4) 0.097(4) Uani 1 1 d U . .
H36A H 0.6912 0.2009 0.0281 0.117 Uiso 1 1 calc R . .
C37 C 0.6051(11) 0.1676(6) 0.1083(4) 0.090(4) Uani 1 1 d U . .
H37A H 0.5575 0.1340 0.0965 0.107 Uiso 1 1 calc R . .
C38 C 0.5931(9) 0.1750(6) 0.1669(3) 0.064(3) Uani 1 1 d U . .
H38A H 0.5359 0.1483 0.1944 0.077 Uiso 1 1 calc R . .
C39 C 0.5978(7) 0.1161(5) 0.3068(3) 0.0390(17) Uani 1 1 d U . .
C40 C 0.6736(7) 0.0241(5) 0.3273(3) 0.049(2) Uani 1 1 d U . .
H40A H 0.7531 0.0192 0.3190 0.059 Uiso 1 1 calc R . .
C41 C 0.6313(9) -0.0607(6) 0.3599(4) 0.064(3) Uani 1 1 d U . .
H41A H 0.6826 -0.1231 0.3738 0.076 Uiso 1 1 calc R . .
C42 C 0.5174(10) -0.0548(6) 0.3720(4) 0.068(3) Uani 1 1 d U . .
H42A H 0.4900 -0.1126 0.3948 0.081 Uiso 1 1 calc R . .
C43 C 0.4417(8) 0.0352(6) 0.3513(4) 0.065(3) Uani 1 1 d U . .
H43A H 0.3624 0.0387 0.3588 0.078 Uiso 1 1 calc R . .
C44 C 0.4823(7) 0.1211(6) 0.3190(3) 0.0477(19) Uani 1 1 d U . .
H44A H 0.4303 0.1831 0.3054 0.057 Uiso 1 1 calc R . .
C45 C 0.7656(6) 0.1439(5) 0.4113(3) 0.0372(17) Uani 1 1 d U . .
C46 C 0.6567(6) 0.1460(5) 0.4386(3) 0.0391(17) Uani 1 1 d U . .
H46A H 0.5990 0.2049 0.4273 0.047 Uiso 1 1 calc R . .
C47 C 0.6312(7) 0.0617(5) 0.4829(3) 0.048(2) Uani 1 1 d U . .
H47A H 0.5560 0.0619 0.5006 0.058 Uiso 1 1 calc R . .
C48 C 0.7188(8) -0.0226(6) 0.5005(4) 0.063(2) Uani 1 1 d U . .
H48A H 0.7033 -0.0795 0.5311 0.076 Uiso 1 1 calc R . .
C49 C 0.8266(8) -0.0243(6) 0.4740(4) 0.068(3) Uani 1 1 d U . .
H49A H 0.8848 -0.0826 0.4860 0.082 Uiso 1 1 calc R . .
C50 C 0.8516(7) 0.0586(6) 0.4298(4) 0.056(2) Uani 1 1 d U . .
H50A H 0.9269 0.0574 0.4121 0.068 Uiso 1 1 calc R . .
C51 C 0.9441(7) 0.2492(5) 0.3570(4) 0.0467(19) Uani 1 1 d U . .
C52 C 1.0323(7) 0.2424(6) 0.3137(4) 0.061(2) Uani 1 1 d U . .
H52A H 1.0196 0.2350 0.2762 0.074 Uiso 1 1 calc R . .
C53 C 1.1404(8) 0.2463(7) 0.3247(6) 0.083(3) Uani 1 1 d U . .
H53A H 1.2015 0.2401 0.2950 0.099 Uiso 1 1 calc R . .
C54 C 1.1589(9) 0.2592(7) 0.3784(6) 0.090(4) Uani 1 1 d U . .
H54A H 1.2319 0.2642 0.3853 0.109 Uiso 1 1 calc R . .
C55 C 1.0733(9) 0.2646(7) 0.4209(5) 0.083(3) Uani 1 1 d U . .
H55A H 1.0877 0.2701 0.4586 0.099 Uiso 1 1 calc R . .
C56 C 0.9625(7) 0.2623(6) 0.4113(4) 0.058(2) Uani 1 1 d U . .
H56A H 0.9019 0.2695 0.4412 0.070 Uiso 1 1 calc R . .
O1 O 0.2958(6) 0.8169(5) 0.3619(3) 0.088(2) Uani 1 1 d DU . .
C57 C 0.2385(10) 0.7925(8) 0.4198(4) 0.104(4) Uani 1 1 d DU . .
H57A H 0.2843 0.7969 0.4504 0.125 Uiso 1 1 calc R . .
H57B H 0.2268 0.7231 0.4301 0.125 Uiso 1 1 calc R . .
C58 C 0.1322(9) 0.8612(9) 0.4192(5) 0.107(4) Uani 1 1 d DU . .
H58A H 0.1159 0.8830 0.4566 0.128 Uiso 1 1 calc R . .
H58B H 0.0703 0.8303 0.4153 0.128 Uiso 1 1 calc R . .
C59 C 0.1434(10) 0.9474(8) 0.3661(5) 0.099(4) Uani 1 1 d DU . .
H59A H 0.0706 0.9769 0.3469 0.119 Uiso 1 1 calc R . .
H59B H 0.1679 1.0001 0.3776 0.119 Uiso 1 1 calc R . .
C60 C 0.2301(10) 0.9037(8) 0.3256(4) 0.093(3) Uani 1 1 d DU . .
H60A H 0.1943 0.8864 0.2957 0.112 Uiso 1 1 calc R . .
H60B H 0.2782 0.9518 0.3039 0.112 Uiso 1 1 calc R . .
O2 O 0.8930(16) 0.367(2) -0.0423(6) 0.270(10) Uani 1 1 d DU . .
C61 C 0.974(2) 0.3123(14) -0.0766(13) 0.280(14) Uani 1 1 d DU . .
H61A H 0.9497 0.2528 -0.0793 0.336 Uiso 1 1 calc R . .
H61B H 1.0490 0.2903 -0.0591 0.336 Uiso 1 1 calc R . .
C62 C 0.9793(19) 0.3826(19) -0.1335(7) 0.219(11) Uani 1 1 d DU . .
H62A H 0.9322 0.3704 -0.1607 0.263 Uiso 1 1 calc R . .
H62B H 1.0586 0.3746 -0.1513 0.263 Uiso 1 1 calc R . .
C63 C 0.939(2) 0.4830(14) -0.1274(10) 0.223(11) Uani 1 1 d DU . .
H63A H 1.0015 0.5188 -0.1352 0.267 Uiso 1 1 calc R . .
H63B H 0.8795 0.5216 -0.1556 0.267 Uiso 1 1 calc R . .
C64 C 0.894(3) 0.4692(18) -0.0684(13) 0.37(2) Uani 1 1 d DU . .
H64A H 0.8162 0.5102 -0.0671 0.444 Uiso 1 1 calc R . .
H64B H 0.9410 0.4910 -0.0455 0.444 Uiso 1 1 calc R . .
O3 O 1.238(2) 0.2291(18) 0.1335(10) 0.337(12) Uani 1 1 d DU . .
C65 C 1.2645(18) 0.1294(16) 0.1749(11) 0.234(12) Uani 1 1 d DU . .
H65A H 1.3278 0.0848 0.1580 0.281 Uiso 1 1 calc R . .
H65B H 1.2840 0.1319 0.2142 0.281 Uiso 1 1 calc R . .
C66 C 1.164(2) 0.0985(12) 0.1804(11) 0.246(13) Uani 1 1 d DU . .
H66A H 1.1507 0.0564 0.2217 0.295 Uiso 1 1 calc R . .
H66B H 1.1673 0.0583 0.1519 0.295 Uiso 1 1 calc R . .
C67 C 1.0727(13) 0.1870(18) 0.1672(9) 0.184(7) Uani 1 1 d DU . .
H67A H 1.0044 0.1719 0.1566 0.221 Uiso 1 1 calc R . .
H67B H 1.0522 0.2174 0.2014 0.221 Uiso 1 1 calc R . .
C68 C 1.123(2) 0.248(3) 0.1184(13) 0.46(3) Uani 1 1 d DU . .
H68A H 1.0852 0.3192 0.1130 0.557 Uiso 1 1 calc R . .
H68B H 1.1200 0.2292 0.0811 0.557 Uiso 1 1 calc R . .
O4 O 0.9418(8) 0.9526(8) 0.2620(5) 0.124(3) Uani 1 1 d U . .
C69 C 0.9080(17) 0.9742(11) 0.2039(7) 0.162(7) Uani 1 1 d U . .
H69A H 0.9455 1.0262 0.1761 0.195 Uiso 1 1 calc R . .
H69B H 0.8248 0.9999 0.2035 0.195 Uiso 1 1 calc R . .
C70 C 0.9393(17) 0.8843(17) 0.1854(8) 0.183(8) Uani 1 1 d U . .
H70A H 1.0176 0.8755 0.1662 0.219 Uiso 1 1 calc R . .
H70B H 0.8865 0.8838 0.1569 0.219 Uiso 1 1 calc R . .
C71 C 0.931(2) 0.8090(13) 0.2407(10) 0.221(11) Uani 1 1 d U . .
H71A H 0.8557 0.7915 0.2468 0.266 Uiso 1 1 calc R . .
H71B H 0.9901 0.7477 0.2401 0.266 Uiso 1 1 calc R . .
C72 C 0.9460(15) 0.8468(13) 0.2860(7) 0.151(6) Uani 1 1 d U . .
H72A H 1.0202 0.8123 0.3028 0.182 Uiso 1 1 calc R . .
H72B H 0.8855 0.8355 0.3188 0.182 Uiso 1 1 calc R . .
O5 O 0.609(2) 0.0341(16) 0.0109(8) 0.139(8) Uani 0.50 1 d PDU A -1
C73 C 0.657(3) -0.055(2) -0.0077(14) 0.171(17) Uani 0.50 1 d PDU A -1
H73A H 0.7019 -0.0403 -0.0467 0.205 Uiso 0.50 1 calc PR A -1
H73B H 0.7052 -0.1054 0.0227 0.205 Uiso 0.50 1 calc PR A -1
C74 C 0.562(4) -0.089(3) -0.013(3) 0.35(5) Uani 0.50 1 d PDU A -1
H74A H 0.5590 -0.1530 0.0180 0.425 Uiso 0.50 1 calc PR A -1
H74B H 0.5666 -0.1014 -0.0531 0.425 Uiso 0.50 1 calc PR A -1
C75 C 0.459(3) -0.014(4) -0.006(3) 0.33(4) Uani 0.50 1 d PDU A -1
H75A H 0.4084 -0.0011 -0.0386 0.394 Uiso 0.50 1 calc PR A -1
H75B H 0.4167 -0.0371 0.0333 0.394 Uiso 0.50 1 calc PR A -1
C76 C 0.498(3) 0.072(3) -0.0089(16) 0.17(2) Uani 0.50 1 d PDU A -1
H76A H 0.4487 0.1103 0.0178 0.209 Uiso 0.50 1 calc PR A -1
H76B H 0.4989 0.1159 -0.0505 0.209 Uiso 0.50 1 calc PR A -1
O6 O 1.059(6) -0.041(4) -0.023(4) 0.34(4) Uani 0.50 1 d PDU B -1
C77 C 0.953(4) 0.020(4) -0.011(3) 0.25(4) Uani 0.50 1 d PDU B -1
H77A H 0.9047 0.0379 -0.0454 0.306 Uiso 0.50 1 calc PR B -1
H77B H 0.9124 -0.0141 0.0258 0.306 Uiso 0.50 1 calc PR B -1
C78 C 0.981(4) 0.105(4) -0.005(4) 0.41(6) Uani 0.50 1 d PDU B -1
H78A H 0.9316 0.1283 0.0283 0.487 Uiso 0.50 1 calc PR B -1
H78B H 0.9700 0.1603 -0.0422 0.487 Uiso 0.50 1 calc PR B -1
C79 C 1.100(5) 0.080(5) 0.010(3) 0.31(3) Uani 0.50 1 d PDU B -1
H79A H 1.1348 0.1393 -0.0063 0.371 Uiso 0.50 1 calc PR B -1
H79B H 1.1069 0.0541 0.0534 0.371 Uiso 0.50 1 calc PR B -1
C80 C 1.147(3) 0.006(4) -0.020(2) 0.22(3) Uani 0.50 1 d PDU B -1
H80A H 1.2100 -0.0427 0.0020 0.261 Uiso 0.50 1 calc PR B -1
H80B H 1.1776 0.0371 -0.0613 0.261 Uiso 0.50 1 calc PR B -1

loop_
_atom_site_aniso_label
_atom_site_aniso_U_11
_atom_site_aniso_U_22
_atom_site_aniso_U_33
_atom_site_aniso_U_23
_atom_site_aniso_U_13
_atom_site_aniso_U_12
Re1 0.03515(18) 0.02581(15) 0.02844(15) -0.00885(11) -0.00870(12) -0.00600(12)
Re2 0.03539(18) 0.02491(15) 0.02770(15) -0.00594(11) -0.00988(12) -0.00717(12)
P1 0.0394(11) 0.0321(10) 0.0380(10) -0.0120(8) -0.0134(8) -0.0051(8)
Cl1 0.0435(11) 0.0419(10) 0.0400(9) -0.0126(8) -0.0102(8) -0.0136(8)
Cl3 0.0627(13) 0.0350(9) 0.0296(9) -0.0061(7) -0.0105(8) -0.0134(9)
Cl2 0.0385(10) 0.0397(9) 0.0367(9) -0.0117(7) -0.0049(8) -0.0106(8)
P3 0.0453(12) 0.0258(9) 0.0336(9) -0.0093(7) -0.0056(8) -0.0059(8)
P2 0.0449(12) 0.0270(9) 0.0300(9) -0.0091(7) -0.0115(8) -0.0065(8)
Cl4 0.0382(10) 0.0413(10) 0.0427(10) -0.0040(8) -0.0037(8) -0.0117(8)
P4 0.0362(11) 0.0268(9) 0.0405(10) -0.0035(8) -0.0101(8) -0.0049(8)
N1 0.051(4) 0.023(3) 0.030(3) -0.002(2) -0.024(3) -0.012(3)
N2 0.130(8) 0.125(8) 0.062(5) -0.023(5) 0.005(5) -0.091(7)
C1 0.036(4) 0.046(5) 0.053(5) -0.029(4) -0.007(4) -0.010(4)
C2 0.067(6) 0.058(5) 0.032(4) -0.010(4) -0.004(4) -0.019(4)
C3 0.083(7) 0.078(6) 0.038(5) -0.008(4) -0.006(4) -0.043(6)
C4 0.054(5) 0.048(5) 0.042(4) -0.017(4) -0.009(4) -0.015(4)
C5 0.073(6) 0.048(5) 0.030(4) -0.009(3) -0.007(4) -0.017(4)
C6 0.073(6) 0.047(5) 0.041(4) -0.007(4) -0.006(4) -0.019(4)
C7 0.050(5) 0.035(4) 0.034(4) -0.014(3) -0.016(3) -0.006(3)
C8 0.042(5) 0.035(4) 0.040(4) -0.010(3) 0.005(3) -0.008(3)
C9 0.048(5) 0.030(4) 0.049(4) -0.015(3) -0.010(4) -0.002(3)
C10 0.045(5) 0.063(5) 0.064(6) -0.020(4) 0.004(4) -0.011(4)
C11 0.053(6) 0.072(6) 0.078(7) -0.018(5) 0.005(5) -0.003(5)
C12 0.043(6) 0.061(6) 0.099(8) -0.017(5) 0.008(6) -0.004(5)
C13 0.046(6) 0.062(6) 0.106(8) -0.020(5) -0.019(6) -0.014(5)
C14 0.054(6) 0.061(5) 0.067(6) -0.023(4) -0.005(5) -0.021(5)
C15 0.044(5) 0.034(4) 0.043(4) -0.005(3) -0.021(3) -0.005(3)
C16 0.072(6) 0.043(5) 0.058(5) -0.018(4) -0.021(4) 0.001(4)
C17 0.113(9) 0.039(5) 0.074(6) -0.010(4) -0.045(6) -0.004(5)
C18 0.121(10) 0.069(7) 0.047(5) 0.014(5) -0.036(6) -0.001(6)
C19 0.099(8) 0.041(5) 0.048(5) -0.005(4) -0.027(5) -0.004(5)
C20 0.057(5) 0.043(4) 0.042(4) -0.011(3) -0.019(4) -0.013(4)
C21 0.055(5) 0.027(4) 0.039(4) -0.005(3) -0.017(3) -0.012(3)
C22 0.081(6) 0.030(4) 0.049(5) -0.013(3) -0.010(4) -0.011(4)
C23 0.109(8) 0.036(5) 0.052(5) -0.012(4) -0.014(5) -0.014(5)
C24 0.127(9) 0.026(4) 0.057(5) 0.009(4) -0.015(6) -0.020(5)
C25 0.102(8) 0.039(5) 0.044(5) -0.002(4) 0.002(5) -0.015(5)
C26 0.062(5) 0.033(4) 0.042(4) -0.009(3) -0.008(4) -0.007(4)
C27 0.038(4) 0.030(4) 0.032(4) -0.008(3) -0.013(3) -0.005(3)
C28 0.048(5) 0.049(4) 0.045(4) -0.022(4) -0.012(4) -0.009(4)
C29 0.074(7) 0.067(6) 0.042(4) -0.023(4) -0.007(4) -0.025(5)
C30 0.075(6) 0.053(5) 0.050(5) -0.022(4) -0.025(5) -0.014(5)
C31 0.044(5) 0.055(5) 0.064(5) -0.022(4) -0.017(4) -0.007(4)
C32 0.046(5) 0.047(4) 0.041(4) -0.018(3) -0.005(4) -0.008(4)
C33 0.071(6) 0.020(3) 0.033(4) -0.006(3) -0.006(4) 0.002(4)
C34 0.074(7) 0.075(6) 0.036(4) -0.015(4) 0.008(4) -0.003(5)
C35 0.100(9) 0.098(8) 0.046(6) -0.012(6) 0.010(6) 0.010(7)
C36 0.159(13) 0.086(8) 0.040(6) -0.033(6) -0.016(7) 0.010(8)
C37 0.183(13) 0.047(5) 0.048(6) -0.016(4) -0.037(7) -0.022(7)
C38 0.114(8) 0.046(5) 0.039(4) -0.015(4) -0.013(5) -0.024(5)
C39 0.061(5) 0.030(4) 0.031(4) -0.013(3) -0.005(4) -0.014(4)
C40 0.070(6) 0.042(4) 0.042(4) -0.013(3) -0.013(4) -0.015(4)
C41 0.102(8) 0.029(4) 0.056(5) -0.009(4) -0.004(5) -0.012(5)
C42 0.117(9) 0.048(5) 0.051(5) -0.020(4) 0.013(6) -0.044(6)
C43 0.085(7) 0.048(5) 0.072(6) -0.028(4) 0.012(5) -0.028(5)
C44 0.063(6) 0.042(4) 0.048(4) -0.019(4) -0.002(4) -0.020(4)
C45 0.048(5) 0.025(4) 0.037(4) -0.004(3) -0.013(3) -0.006(3)
C46 0.044(5) 0.035(4) 0.040(4) -0.011(3) -0.007(3) -0.009(3)
C47 0.055(5) 0.045(5) 0.050(5) -0.018(4) 0.006(4) -0.020(4)
C48 0.092(8) 0.032(4) 0.056(5) 0.003(4) -0.003(5) -0.016(5)
C49 0.071(7) 0.035(5) 0.070(6) 0.014(4) -0.004(5) 0.006(4)
C50 0.047(5) 0.044(5) 0.063(5) 0.000(4) -0.003(4) 0.001(4)
C51 0.039(5) 0.035(4) 0.060(5) 0.003(4) -0.012(4) -0.010(3)
C52 0.037(5) 0.057(5) 0.079(6) 0.001(4) -0.007(5) -0.013(4)
C53 0.037(6) 0.056(6) 0.131(10) 0.007(6) -0.006(6) -0.006(5)
C54 0.041(6) 0.071(7) 0.137(11) 0.029(7) -0.033(7) -0.025(5)
C55 0.071(7) 0.071(7) 0.107(8) 0.014(6) -0.055(7) -0.036(6)
C56 0.050(5) 0.057(5) 0.066(6) 0.003(4) -0.017(4) -0.023(4)
O1 0.097(6) 0.071(4) 0.076(5) -0.023(4) -0.005(4) 0.021(4)
C57 0.124(11) 0.092(8) 0.071(7) -0.016(6) -0.007(7) 0.015(8)
C58 0.091(9) 0.115(10) 0.082(8) -0.010(7) 0.018(7) 0.003(8)
C59 0.112(10) 0.084(8) 0.091(8) -0.037(7) 0.001(7) 0.010(7)
C60 0.113(10) 0.078(7) 0.081(7) -0.030(6) -0.014(7) 0.003(7)
O2 0.246(19) 0.37(3) 0.162(12) -0.035(15) 0.076(12) -0.111(19)
C61 0.31(4) 0.25(3) 0.31(4) -0.08(3) 0.05(3) -0.17(3)
C62 0.23(2) 0.27(3) 0.115(14) 0.026(17) 0.006(14) -0.08(2)
C63 0.27(3) 0.154(18) 0.21(2) -0.062(17) 0.056(19) -0.009(19)
C64 0.45(4) 0.21(3) 0.34(4) -0.07(3) 0.27(3) -0.04(3)
O3 0.39(3) 0.33(3) 0.35(3) -0.03(2) -0.13(2) -0.19(2)
C65 0.27(3) 0.142(18) 0.27(3) 0.055(16) -0.11(2) -0.086(19)
C66 0.24(3) 0.090(13) 0.37(3) -0.015(17) 0.06(2) -0.069(17)
C67 0.152(17) 0.22(2) 0.20(2) -0.078(17) -0.024(16) -0.044(17)
C68 0.40(5) 0.65(6) 0.24(3) 0.22(3) -0.12(3) -0.31(5)
O4 0.138(8) 0.126(8) 0.126(8) -0.039(6) -0.002(6) -0.058(7)
C69 0.27(2) 0.092(11) 0.098(11) -0.025(9) 0.001(13) 0.001(12)
C70 0.23(2) 0.20(2) 0.144(16) -0.081(16) 0.010(14) -0.060(17)
C71 0.42(4) 0.120(15) 0.155(18) -0.025(13) -0.04(2) -0.112(19)
C72 0.170(16) 0.122(14) 0.139(14) 0.004(11) -0.008(12) -0.040(12)
O5 0.22(2) 0.137(16) 0.077(11) -0.013(11) 0.006(14) -0.106(18)
C73 0.28(5) 0.13(3) 0.09(2) -0.04(2) -0.02(3) -0.02(3)
C74 0.38(8) 0.39(8) 0.44(8) -0.25(6) -0.22(6) -0.10(6)
C75 0.26(6) 0.37(7) 0.38(7) 0.08(6) -0.20(6) -0.23(6)
C76 0.16(3) 0.33(6) 0.068(18) -0.02(3) -0.03(2) -0.14(4)
O6 0.36(7) 0.25(6) 0.41(7) -0.14(5) 0.11(6) -0.06(5)
C77 0.22(6) 0.10(3) 0.31(7) 0.06(4) 0.06(5) 0.03(3)
C78 0.26(7) 0.39(9) 0.44(9) -0.09(7) 0.09(7) 0.06(6)
C79 0.29(7) 0.37(7) 0.37(6) -0.23(6) -0.10(5) -0.04(5)
C80 0.24(5) 0.13(3) 0.21(4) -0.01(3) 0.07(4) 0.03(3)

loop_
_atom_type_symbol
_atom_type_description
_atom_type_scat_dispersion_real
_atom_type_scat_dispersion_imag
_atom_type_scat_source
C C 0.0033 0.0016 'International Tables Vol C Tables 4.2.6.8 and 6.1.1.4'
H H 0.0000 0.0000 'International Tables Vol C Tables 4.2.6.8 and 6.1.1.4'
N N 0.0061 0.0033 'International Tables Vol C Tables 4.2.6.8 and 6.1.1.4'
O O 0.0106 0.0060 'International Tables Vol C Tables 4.2.6.8 and 6.1.1.4'
P P 0.1023 0.0942 'International Tables Vol C Tables 4.2.6.8 and 6.1.1.4'
Cl Cl 0.1484 0.1585 'International Tables Vol C Tables 4.2.6.8 and 6.1.1.4'
Re Re -1.0185 7.2310 'International Tables Vol C Tables 4.2.6.8 and 6.1.1.4'

loop_
_geom_angle_atom_site_label_1
_geom_angle_atom_site_label_2
_geom_angle_atom_site_label_3
_geom_angle
_geom_angle_site_symmetry_1
_geom_angle_site_symmetry_3
_geom_angle_publ_flag
N1 Re1 Re2 95.83(14) . . ?
N1 Re1 Cl2 166.07(15) . . ?
Re2 Re1 Cl2 97.71(4) . . ?
N1 Re1 P1 93.39(16) . . ?
Re2 Re1 P1 97.35(4) . . ?
Cl2 Re1 P1 81.68(6) . . ?
N1 Re1 P3 86.79(15) . . ?
Re2 Re1 P3 94.80(4) . . ?
Cl2 Re1 P3 95.28(6) . . ?
P1 Re1 P3 167.76(6) . . ?
N1 Re1 Cl1 81.52(15) . . ?
Re2 Re1 Cl1 176.41(4) . . ?
Cl2 Re1 Cl1 85.08(5) . . ?
P1 Re1 Cl1 85.26(6) . . ?
P3 Re1 Cl1 82.66(6) . . ?
Re1 Re2 Cl4 106.60(4) . . ?
Re1 Re2 Cl3 112.87(5) . . ?
Cl4 Re2 Cl3 140.47(6) . . ?
Re1 Re2 P4 98.99(4) . . ?
Cl4 Re2 P4 84.66(6) . . ?
Cl3 Re2 P4 87.11(6) . . ?
Re1 Re2 P2 97.34(4) . . ?
Cl4 Re2 P2 93.60(6) . . ?
Cl3 Re2 P2 83.75(6) . . ?
P4 Re2 P2 163.39(6) . . ?
C7 P1 C9 102.8(3) . . ?
C7 P1 C15 107.6(3) . . ?
C9 P1 C15 102.1(3) . . ?
C7 P1 Re1 107.1(2) . . ?
C9 P1 Re1 118.4(2) . . ?
C15 P1 Re1 117.5(2) . . ?
C39 P3 C8 106.6(3) . . ?
C39 P3 C33 103.6(3) . . ?
C8 P3 C33 102.1(3) . . ?
C39 P3 Re1 117.2(2) . . ?
C8 P3 Re1 110.5(2) . . ?
C33 P3 Re1 115.4(2) . . ?
C21 P2 C27 101.1(3) . . ?
C21 P2 C7 105.7(3) . . ?
C27 P2 C7 105.0(3) . . ?
C21 P2 Re2 126.8(2) . . ?
C27 P2 Re2 112.4(2) . . ?
C7 P2 Re2 103.9(2) . . ?
C8 P4 C51 107.7(4) . . ?
C8 P4 C45 104.5(3) . . ?
C51 P4 C45 103.0(3) . . ?
C8 P4 Re2 104.5(2) . . ?
C51 P4 Re2 111.5(2) . . ?
C45 P4 Re2 124.6(2) . . ?
C1 N1 Re1 172.7(6) . . ?
N1 C1 C2 174.0(8) . . ?
C3 C2 C4 120.2(6) . . ?
C3 C2 C1 117.6(7) . . ?
C4 C2 C1 122.1(7) . . ?
N2 C3 C2 177.5(9) . . ?
C6 C4 C5 118.0(7) 2_665 . ?
C6 C4 C2 121.2(7) 2_665 . ?
C5 C4 C2 120.8(6) . . ?
C6 C5 C4 120.8(7) . . ?
C5 C6 C4 121.2(7) . 2_665 ?
P1 C7 P2 108.8(3) . . ?
P3 C8 P4 107.6(3) . . ?
C14 C9 C10 117.6(7) . . ?
C14 C9 P1 120.1(6) . . ?
C10 C9 P1 122.3(6) . . ?
C9 C10 C11 121.1(9) . . ?
C12 C11 C10 119.4(9) . . ?
C13 C12 C11 120.0(9) . . ?
C12 C13 C14 119.8(9) . . ?
C9 C14 C13 122.0(9) . . ?
C20 C15 C16 119.1(6) . . ?
C20 C15 P1 119.9(5) . . ?
C16 C15 P1 120.9(6) . . ?
C17 C16 C15 119.0(7) . . ?
C18 C17 C16 121.1(8) . . ?
C17 C18 C19 119.9(8) . . ?
C18 C19 C20 119.7(8) . . ?
C15 C20 C19 121.1(7) . . ?
C26 C21 C22 119.8(6) . . ?
C26 C21 P2 121.8(5) . . ?
C22 C21 P2 118.4(5) . . ?
C23 C22 C21 119.9(7) . . ?
C24 C23 C22 121.0(7) . . ?
C23 C24 C25 120.6(7) . . ?
C24 C25 C26 119.3(7) . . ?
C21 C26 C25 119.4(7) . . ?
C32 C27 C28 119.5(6) . . ?
C32 C27 P2 117.7(5) . . ?
C28 C27 P2 122.7(5) . . ?
C27 C28 C29 120.2(8) . . ?
C30 C29 C28 119.6(8) . . ?
C29 C30 C31 120.5(7) . . ?
C30 C31 C32 119.9(8) . . ?
C27 C32 C31 120.3(7) . . ?
C38 C33 C34 118.8(7) . . ?
C38 C33 P3 120.4(6) . . ?
C34 C33 P3 120.7(6) . . ?
C35 C34 C33 119.3(10) . . ?
C36 C35 C34 120.1(10) . . ?
C37 C36 C35 120.1(9) . . ?
C36 C37 C38 120.9(10) . . ?
C33 C38 C37 120.6(9) . . ?
C44 C39 C40 119.1(7) . . ?
C44 C39 P3 119.6(6) . . ?
C40 C39 P3 121.2(6) . . ?
C41 C40 C39 119.5(8) . . ?
C42 C41 C40 120.8(8) . . ?
C41 C42 C43 120.1(8) . . ?
C42 C43 C44 119.9(9) . . ?
C39 C44 C43 120.4(8) . . ?
C46 C45 C50 119.7(6) . . ?
C46 C45 P4 120.7(5) . . ?
C50 C45 P4 119.6(6) . . ?
C45 C46 C47 120.5(7) . . ?
C48 C47 C46 118.6(7) . . ?
C49 C48 C47 120.9(7) . . ?
C48 C49 C50 120.5(8) . . ?
C49 C50 C45 119.8(8) . . ?
C52 C51 C56 119.7(8) . . ?
C52 C51 P4 124.9(7) . . ?
C56 C51 P4 115.3(6) . . ?
C51 C52 C53 120.2(9) . . ?
C54 C53 C52 120.2(10) . . ?
C55 C54 C53 119.6(10) . . ?
C54 C55 C56 121.9(10) . . ?
C51 C56 C55 118.3(9) . . ?
C60 O1 C57 109.0(7) . . ?
O1 C57 C58 108.4(8) . . ?
C57 C58 C59 105.2(8) . . ?
C60 C59 C58 104.0(8) . . ?
O1 C60 C59 106.5(8) . . ?
C64 O2 C61 106.7(14) . . ?
O2 C61 C62 103.0(15) . . ?
C61 C62 C63 110.0(15) . . ?
C64 C63 C62 104.0(14) . . ?
C63 C64 O2 109.5(16) . . ?
C68 O3 C65 107.7(15) . . ?
C66 C65 O3 101.9(13) . . ?
C65 C66 C67 108.3(14) . . ?
C68 C67 C66 100.5(16) . . ?
C67 C68 O3 103.8(15) . . ?
C69 O4 C72 103.7(11) . . ?
O4 C69 C70 108.1(14) . . ?
C69 C70 C71 102.6(15) . . ?
C72 C71 C70 107.6(15) . . ?
C71 C72 O4 108.8(13) . . ?
C76 O5 C73 107.6(17) . . ?
C74 C73 O5 103.8(17) . . ?
C73 C74 C75 109.8(17) . . ?
C76 C75 C74 104.6(18) . . ?
C75 C76 O5 104.3(19) . . ?
C77 O6 C80 109.2(18) . . ?
C78 C77 O6 103.7(18) . . ?
C77 C78 C79 109(2) . . ?
C80 C79 C78 102(2) . . ?
C79 C80 O6 107(2) . . ?

loop_
_geom_bond_atom_site_label_1
_geom_bond_atom_site_label_2
_geom_bond_distance
_geom_bond_site_symmetry_2
_geom_bond_publ_flag
Re1 N1 2.054(6) . ?
Re1 Re2 2.2895(4) . ?
Re1 Cl2 2.4024(16) . ?
Re1 P1 2.5066(18) . ?
Re1 P3 2.5080(17) . ?
Re1 Cl1 2.5927(17) . ?
Re2 Cl4 2.3708(17) . ?
Re2 Cl3 2.3709(16) . ?
Re2 P4 2.4440(17) . ?
Re2 P2 2.4542(17) . ?
P1 C7 1.828(6) . ?
P1 C9 1.830(8) . ?
P1 C15 1.833(7) . ?
P3 C39 1.830(7) . ?
P3 C8 1.831(7) . ?
P3 C33 1.840(7) . ?
P2 C21 1.837(7) . ?
P2 C27 1.837(6) . ?
P2 C7 1.845(7) . ?
P4 C8 1.838(7) . ?
P4 C51 1.841(8) . ?
P4 C45 1.843(7) . ?
N1 C1 1.023(8) . ?
N2 C3 1.148(10) . ?
C1 C2 1.484(10) . ?
C2 C3 1.440(11) . ?
C2 C4 1.453(10) . ?
C4 C6 1.405(10) 2_665 ?
C4 C5 1.432(10) . ?
C5 C6 1.356(10) . ?
C6 C4 1.405(10) 2_665 ?
C9 C14 1.374(10) . ?
C9 C10 1.390(10) . ?
C10 C11 1.399(11) . ?
C11 C12 1.382(12) . ?
C12 C13 1.367(12) . ?
C13 C14 1.390(11) . ?
C15 C20 1.385(9) . ?
C15 C16 1.405(10) . ?
C16 C17 1.395(11) . ?
C17 C18 1.374(11) . ?
C18 C19 1.385(12) . ?
C19 C20 1.386(10) . ?
C21 C26 1.393(9) . ?
C21 C22 1.407(9) . ?
C22 C23 1.373(10) . ?
C23 C24 1.367(11) . ?
C24 C25 1.396(11) . ?
C25 C26 1.409(9) . ?
C27 C32 1.375(10) . ?
C27 C28 1.383(9) . ?
C28 C29 1.399(9) . ?
C29 C30 1.369(11) . ?
C30 C31 1.378(11) . ?
C31 C32 1.391(10) . ?
C33 C38 1.383(11) . ?
C33 C34 1.403(11) . ?
C34 C35 1.399(12) . ?
C35 C36 1.388(15) . ?
C36 C37 1.347(15) . ?
C37 C38 1.387(11) . ?
C39 C44 1.384(10) . ?
C39 C40 1.403(10) . ?
C40 C41 1.403(10) . ?
C41 C42 1.364(12) . ?
C42 C43 1.383(12) . ?
C43 C44 1.403(10) . ?
C45 C46 1.386(10) . ?
C45 C50 1.400(10) . ?
C46 C47 1.406(9) . ?
C47 C48 1.400(11) . ?
C48 C49 1.369(12) . ?
C49 C50 1.388(10) . ?
C51 C52 1.374(11) . ?
C51 C56 1.388(11) . ?
C52 C53 1.395(12) . ?
C53 C54 1.374(14) . ?
C54 C55 1.339(15) . ?
C55 C56 1.409(11) . ?
O1 C60 1.407(10) . ?
O1 C57 1.417(10) . ?
C57 C58 1.420(12) . ?
C58 C59 1.485(12) . ?
C59 C60 1.464(12) . ?
O2 C64 1.413(16) . ?
O2 C61 1.412(16) . ?
C61 C62 1.412(17) . ?
C62 C63 1.441(16) . ?
C63 C64 1.380(17) . ?
O3 C68 1.439(17) . ?
O3 C65 1.455(15) . ?
C65 C66 1.379(16) . ?
C66 C67 1.451(15) . ?
C67 C68 1.380(17) . ?
O4 C69 1.395(15) . ?
O4 C72 1.440(15) . ?
C69 C70 1.423(19) . ?
C70 C71 1.42(2) . ?
C71 C72 1.373(18) . ?
O5 C76 1.425(19) . ?
O5 C73 1.429(16) . ?
C73 C74 1.393(19) . ?
C74 C75 1.459(19) . ?
C75 C76 1.405(19) . ?
O6 C77 1.417(18) . ?
O6 C80 1.421(19) . ?
C77 C78 1.402(19) . ?
C78 C79 1.457(19) . ?
C79 C80 1.397(19) . ?

loop_
_geom_torsion_atom_site_label_1
_geom_torsion_atom_site_label_2
_geom_torsion_atom_site_label_3
_geom_torsion_atom_site_label_4
_geom_torsion
_geom_torsion_site_symmetry_1
_geom_torsion_site_symmetry_2
_geom_torsion_site_symmetry_3
_geom_torsion_site_symmetry_4
_geom_torsion_publ_flag
P1 Re1 Re2 P2 -14.10(6) . . . . ?
P3 Re1 Re2 P4 -15.71(6) . . . . ?
Cl2 Re1 Re2 Cl3 -10.36(6) . . . . ?
N1 Re1 Re2 Cl4 -15.90(16) . . . . ?
C1 C2 C4 C5 -2.7(12) . . . . ?
C3 C2 C4 C6 -1.6(12) . . . 2_665 ?
